data_7706114
loop_
_publ_author_name
'Cica\<c-Hudi, Mario'
'Feil, Christoph M.'
'Birchall, Nicholas'
'Nieger, Martin'
'Gudat, Dietrich'

_publ_section_title
;
 Proton transfer vs. oligophosphine formation by P-C/P-H \s-bond
 metathesis: decoding the competing Br\/onsted and Lewis type reactivities
 of imidazolio-phosphines.
;
_journal_issue 47
_journal_name_full 'Dalton transactions (Cambridge, England : 2003)'
_journal_page_first 17401
_journal_page_last 17413
_journal_paper_doi 10.1039/d0dt03633a
_journal_volume 49
_journal_year 2020
_chemical_formula_moiety 'C29 H42 N2 P, B F4'
_chemical_formula_sum 'C29 H42 B F4 N2 P'
_chemical_formula_weight 536.42
_space_group_crystal_system monoclinic
_space_group_IT_number 14
_space_group_name_Hall '-P 2yn'
_space_group_name_H-M_alt 'P 1 21/n 1'
_atom_sites_solution_hydrogens mixed
_atom_sites_solution_primary direct
_atom_sites_solution_secondary difmap
_audit_creation_method SHELXL-2014/7
_audit_update_record
;
2020-03-23 deposited with the CCDC.	2020-11-09 downloaded from the CCDC.
;
_cell_angle_alpha 90
_cell_angle_beta 100.794(2)
_cell_angle_gamma 90
_cell_formula_units_Z 4
_cell_length_a 9.4999(3)
_cell_length_b 19.6312(7)
_cell_length_c 16.2528(6)
_cell_measurement_reflns_used 6734
_cell_measurement_temperature 135(2)
_cell_measurement_theta_max 30.590
_cell_measurement_theta_min 2.075
_cell_volume 2977.43(18)
_computing_cell_refinement 'Bruker ApexII Software Suite, 2008'
_computing_data_collection 'Bruker ApexII Software Suite, 2008'
_computing_data_reduction 'Bruker ApexII Software Suite, 2008'
_computing_molecular_graphics 'SHELX plus XP (Sheldrick, 1991)'
_computing_publication_material 'SHELXL-2014/7 (Sheldrick, 2014)'
_computing_structure_refinement 'SHELXL-2014/7 (Sheldrick, 2014)'
_computing_structure_solution 'SHELXS-97 (Sheldrick, 1997)'
_diffrn_ambient_temperature 135(2)
_diffrn_measured_fraction_theta_full 0.999
_diffrn_measured_fraction_theta_max 0.988
_diffrn_measurement_device_type 'Bruker Kappa ApexII Duo'
_diffrn_measurement_method 'Omega and phi scans'
_diffrn_radiation_type MoK\a
_diffrn_radiation_wavelength 0.71073
_diffrn_reflns_av_R_equivalents 0.0353
_diffrn_reflns_av_unetI/netI 0.0261
_diffrn_reflns_Laue_measured_fraction_full 0.999
_diffrn_reflns_Laue_measured_fraction_max 0.988
_diffrn_reflns_limit_h_max 11
_diffrn_reflns_limit_h_min -13
_diffrn_reflns_limit_k_max 27
_diffrn_reflns_limit_k_min -28
_diffrn_reflns_limit_l_max 22
_diffrn_reflns_limit_l_min -23
_diffrn_reflns_number 60555
_diffrn_reflns_point_group_measured_fraction_full 0.999
_diffrn_reflns_point_group_measured_fraction_max 0.988
_diffrn_reflns_theta_full 25.242
_diffrn_reflns_theta_max 30.590
_diffrn_reflns_theta_min 2.075
_diffrn_source 'fine-focus sealed tube'
_exptl_absorpt_coefficient_mu 0.137
_exptl_absorpt_correction_T_max 0.7461
_exptl_absorpt_correction_T_min 0.7143
_exptl_absorpt_correction_type multi-scan
_exptl_absorpt_process_details 'BLESSING 1995'
_exptl_crystal_colour colourless
_exptl_crystal_density_diffrn 1.197
_exptl_crystal_description prism
_exptl_crystal_F_000 1144
_exptl_crystal_size_max 0.814
_exptl_crystal_size_mid 0.566
_exptl_crystal_size_min 0.418
_refine_diff_density_max 1.144
_refine_diff_density_min -0.803
_refine_diff_density_rms 0.067
_refine_ls_extinction_coef 0.0047(7)
_refine_ls_extinction_expression Fc^*^=kFc[1+0.001xFc^2^\l^3^/sin(2\q)]^-1/4^
_refine_ls_extinction_method 'SHELXL-2014/7 (Sheldrick 2014)'
_refine_ls_goodness_of_fit_ref 1.041
_refine_ls_hydrogen_treatment mixed
_refine_ls_matrix_type full
_refine_ls_number_parameters 335
_refine_ls_number_reflns 9063
_refine_ls_number_restraints 70
_refine_ls_restrained_S_all 1.073
_refine_ls_R_factor_all 0.0851
_refine_ls_R_factor_gt 0.0594
_refine_ls_shift/su_max 0.000
_refine_ls_shift/su_mean 0.000
_refine_ls_structure_factor_coef Fsqd
_refine_ls_weighting_details 'w=1/[\s^2^(Fo^2^)+(0.0695P)^2^+2.8021P] where P=(Fo^2^+2Fc^2^)/3'
_refine_ls_weighting_scheme calc
_refine_ls_wR_factor_gt 0.1450
_refine_ls_wR_factor_ref 0.1690
_reflns_Friedel_coverage 0.000
_reflns_number_gt 6733
_reflns_number_total 9063
_reflns_threshold_expression 'I > 2\s(I)'
_cod_data_source_file d0dt03633a2.cif
_cod_data_source_block g530_mn
_cod_original_sg_symbol_H-M 'P 21/n'
_cod_database_code 7706114
_shelx_shelxl_version_number 2014/7
_shelx_space_group_comment
;
The symmetry employed for this shelxl refinement is uniquely defined
by the following loop, which should always be used as a source of
symmetry information in preference to the above space-group names.
They are only intended as comments.
;
_shelx_estimated_absorpt_t_min 0.896
_shelx_estimated_absorpt_t_max 0.945

loop_
_space_group_symop_operation_xyz
'x, y, z'
'-x+1/2, y+1/2, -z+1/2'
'-x, -y, -z'
'x-1/2, -y-1/2, z-1/2'

loop_
_atom_site_label
_atom_site_type_symbol
_atom_site_fract_x
_atom_site_fract_y
_atom_site_fract_z
_atom_site_U_iso_or_equiv
_atom_site_adp_type
_atom_site_occupancy
_atom_site_site_symmetry_order
_atom_site_calc_flag
_atom_site_refinement_flags_posn
_atom_site_refinement_flags_adp
_atom_site_refinement_flags_occupancy
_atom_site_disorder_assembly
_atom_site_disorder_group
P1 P 0.55810(5) 0.21411(2) 0.41670(3) 0.02436(11) Uani 1 1 d D . . . .
H1A H 0.673(3) 0.2498(16) 0.419(2) 0.029 Uiso 0.612(4) 1 d D U P A 1
C1A C 0.6398(3) 0.13634(15) 0.46389(19) 0.0312(5) Uiso 0.612(4) 1 d D . P A 1
H1A1 H 0.5630 0.1080 0.4798 0.037 Uiso 0.612(4) 1 calc R U P A 1
H1A2 H 0.6783 0.1110 0.4203 0.037 Uiso 0.612(4) 1 calc R U P A 1
C2A C 0.7576(6) 0.1424(3) 0.5392(3) 0.0396(6) Uiso 0.612(4) 1 d D . P A 1
H2A1 H 0.7915 0.0968 0.5579 0.059 Uiso 0.612(4) 1 calc R U P A 1
H2A2 H 0.8370 0.1687 0.5245 0.059 Uiso 0.612(4) 1 calc R U P A 1
H2A3 H 0.7212 0.1656 0.5843 0.059 Uiso 0.612(4) 1 calc R U P A 1
H1B H 0.506(4) 0.1545(17) 0.427(2) 0.047 Uiso 0.388(4) 1 d D U P A 2
C1B C 0.7454(5) 0.1942(3) 0.4664(3) 0.0312(5) Uiso 0.388(4) 1 d D . P A 2
H1B1 H 0.7918 0.1729 0.4231 0.037 Uiso 0.388(4) 1 calc R U P A 2
H1B2 H 0.7950 0.2380 0.4816 0.037 Uiso 0.388(4) 1 calc R U P A 2
C2B C 0.7749(10) 0.1493(5) 0.5423(5) 0.0396(6) Uiso 0.388(4) 1 d D . P A 2
H2B1 H 0.8786 0.1439 0.5606 0.059 Uiso 0.388(4) 1 calc R U P A 2
H2B2 H 0.7342 0.1700 0.5875 0.059 Uiso 0.388(4) 1 calc R U P A 2
H2B3 H 0.7310 0.1045 0.5286 0.059 Uiso 0.388(4) 1 calc R U P A 2
C3 C 0.49692(18) 0.25582(8) 0.50421(9) 0.0202(3) Uani 1 1 d D . . . .
N1 N 0.53668(15) 0.31761(7) 0.53663(8) 0.0217(3) Uani 1 1 d . . . . .
N2 N 0.38899(15) 0.23455(7) 0.54129(8) 0.0222(3) Uani 1 1 d . . . . .
C4 C 0.4545(2) 0.33446(9) 0.59548(10) 0.0270(3) Uani 1 1 d . . . . .
H4 H 0.4617 0.3750 0.6279 0.032 Uiso 1 1 calc R U . . .
C5 C 0.3627(2) 0.28298(9) 0.59833(10) 0.0272(3) Uani 1 1 d . . . . .
H5 H 0.2927 0.2803 0.6330 0.033 Uiso 1 1 calc R U . . .
C6 C 0.64213(19) 0.36163(8) 0.51045(10) 0.0232(3) Uani 1 1 d . . . . .
C7 C 0.77519(19) 0.36929(8) 0.56365(10) 0.0240(3) Uani 1 1 d . . . . .
C8 C 0.8744(2) 0.41185(9) 0.53643(12) 0.0317(4) Uani 1 1 d . . . . .
H8 H 0.9660 0.4183 0.5707 0.038 Uiso 1 1 calc R U . . .
C9 C 0.8409(2) 0.44494(10) 0.45974(12) 0.0362(4) Uani 1 1 d . . . . .
H9 H 0.9104 0.4732 0.4417 0.043 Uiso 1 1 calc R U . . .
C10 C 0.7075(3) 0.43709(10) 0.40938(12) 0.0360(4) Uani 1 1 d . . . . .
H10 H 0.6861 0.4606 0.3575 0.043 Uiso 1 1 calc R U . . .
C11 C 0.6045(2) 0.39549(8) 0.43327(11) 0.0282(4) Uani 1 1 d . . . . .
C12 C 0.29779(18) 0.17657(9) 0.51386(10) 0.0237(3) Uani 1 1 d . . . . .
C13 C 0.32100(19) 0.11554(9) 0.55794(11) 0.0282(4) Uani 1 1 d . . . . .
C14 C 0.2313(2) 0.06112(11) 0.52759(13) 0.0380(4) Uani 1 1 d . . . . .
H14 H 0.2427 0.0186 0.5560 0.046 Uiso 1 1 calc R U . . .
C15 C 0.1262(2) 0.06830(12) 0.45688(14) 0.0432(5) Uani 1 1 d . . . . .
H15 H 0.0682 0.0303 0.4363 0.052 Uiso 1 1 calc R U . . .
C16 C 0.1047(2) 0.12974(12) 0.41591(13) 0.0387(5) Uani 1 1 d . . . . .
H16 H 0.0312 0.1337 0.3677 0.046 Uiso 1 1 calc R U . . .
C17 C 0.18848(19) 0.18626(10) 0.44360(11) 0.0291(4) Uani 1 1 d D . . . .
C18 C 0.81245(19) 0.33582(8) 0.64899(10) 0.0245(3) Uani 1 1 d . . . . .
H18 H 0.7339 0.3032 0.6546 0.029 Uiso 1 1 calc R U . . .
C19 C 0.9530(2) 0.29587(10) 0.66026(12) 0.0316(4) Uani 1 1 d . . . . .
H19A H 0.9726 0.2752 0.7161 0.047 Uiso 1 1 calc R U . . .
H19B H 0.9450 0.2600 0.6177 0.047 Uiso 1 1 calc R U . . .
H19C H 1.0314 0.3268 0.6542 0.047 Uiso 1 1 calc R U . . .
C20 C 0.8198(2) 0.39000(10) 0.71773(11) 0.0334(4) Uani 1 1 d . . . . .
H20A H 0.8439 0.3682 0.7728 0.050 Uiso 1 1 calc R U . . .
H20B H 0.8935 0.4237 0.7119 0.050 Uiso 1 1 calc R U . . .
H20C H 0.7266 0.4127 0.7123 0.050 Uiso 1 1 calc R U . . .
C21 C 0.4548(2) 0.39087(10) 0.37974(12) 0.0363(4) Uani 1 1 d . . . . .
H21 H 0.4122 0.3465 0.3929 0.044 Uiso 1 1 calc R U . . .
C22 C 0.4561(3) 0.39163(15) 0.28573(14) 0.0569(7) Uani 1 1 d . . . . .
H22A H 0.5176 0.3548 0.2722 0.085 Uiso 1 1 calc R U . . .
H22B H 0.3584 0.3851 0.2544 0.085 Uiso 1 1 calc R U . . .
H22C H 0.4932 0.4355 0.2704 0.085 Uiso 1 1 calc R U . . .
C23 C 0.3602(3) 0.44748(15) 0.40321(19) 0.0668(9) Uani 1 1 d . . . . .
H23A H 0.2643 0.4440 0.3684 0.100 Uiso 1 1 calc R U . . .
H23B H 0.3532 0.4431 0.4624 0.100 Uiso 1 1 calc R U . . .
H23C H 0.4021 0.4918 0.3939 0.100 Uiso 1 1 calc R U . . .
C24 C 0.4321(2) 0.10783(11) 0.63725(13) 0.0394(5) Uani 1 1 d . . . . .
H24 H 0.5011 0.1466 0.6399 0.047 Uiso 1 1 calc R U . . .
C25 C 0.5168(3) 0.04156(13) 0.63983(18) 0.0547(7) Uani 1 1 d . . . . .
H25A H 0.5869 0.0392 0.6923 0.082 Uiso 1 1 calc R U . . .
H25B H 0.4511 0.0028 0.6365 0.082 Uiso 1 1 calc R U . . .
H25C H 0.5669 0.0402 0.5923 0.082 Uiso 1 1 calc R U . . .
C26 C 0.3589(4) 0.11299(15) 0.71300(14) 0.0609(8) Uani 1 1 d . . . . .
H26A H 0.4307 0.1080 0.7645 0.091 Uiso 1 1 calc R U . . .
H26B H 0.3121 0.1575 0.7129 0.091 Uiso 1 1 calc R U . . .
H26C H 0.2871 0.0768 0.7103 0.091 Uiso 1 1 calc R U . . .
C27 C 0.1557(2) 0.25486(11) 0.40212(12) 0.0397(5) Uani 1 1 d D . . . .
H27A H 0.2230 0.2894 0.4329 0.048 Uiso 0.665(5) 1 calc R U P B 1
H27B H 0.2484 0.2801 0.4167 0.048 Uiso 0.335(5) 1 calc R U P B 2
C28A C -0.0032(4) 0.2730(2) 0.4131(2) 0.0428(7) Uiso 0.665(5) 1 d D . P B 1
H28A H -0.0307 0.3173 0.3873 0.064 Uiso 0.665(5) 1 calc R U P B 1
H28B H -0.0693 0.2379 0.3860 0.064 Uiso 0.665(5) 1 calc R U P B 1
H28C H -0.0071 0.2750 0.4729 0.064 Uiso 0.665(5) 1 calc R U P B 1
C29A C 0.1646(4) 0.25754(19) 0.31010(19) 0.0337(6) Uiso 0.665(5) 1 d D . P B 1
H29A H 0.1419 0.3037 0.2887 0.051 Uiso 0.665(5) 1 calc R U P B 1
H29B H 0.2618 0.2454 0.3032 0.051 Uiso 0.665(5) 1 calc R U P B 1
H29C H 0.0960 0.2252 0.2789 0.051 Uiso 0.665(5) 1 calc R U P B 1
C28B C 0.0512(8) 0.3012(3) 0.4279(4) 0.0428(7) Uiso 0.335(5) 1 d D . P B 2
H28D H 0.0446 0.3428 0.3941 0.064 Uiso 0.335(5) 1 calc R U P B 2
H28E H -0.0428 0.2790 0.4197 0.064 Uiso 0.335(5) 1 calc R U P B 2
H28F H 0.0818 0.3128 0.4872 0.064 Uiso 0.335(5) 1 calc R U P B 2
C29B C 0.1353(8) 0.2458(4) 0.3075(3) 0.0337(6) Uiso 0.335(5) 1 d D . P B 2
H29D H 0.2080 0.2144 0.2943 0.051 Uiso 0.335(5) 1 calc R U P B 2
H29E H 0.0396 0.2272 0.2863 0.051 Uiso 0.335(5) 1 calc R U P B 2
H29F H 0.1450 0.2900 0.2811 0.051 Uiso 0.335(5) 1 calc R U P B 2
B1 B 0.7897(2) 0.08517(11) 0.25318(13) 0.0307(4) Uani 1 1 d D U . . .
F1 F 0.79539(14) 0.15544(6) 0.26032(8) 0.0413(3) Uani 1 1 d D U . . .
F2 F 0.92112(14) 0.06259(7) 0.23586(9) 0.0478(3) Uani 1 1 d D U . . .
F3 F 0.68284(15) 0.06554(9) 0.18883(11) 0.0667(5) Uani 1 1 d D U . . .
F4 F 0.7730(2) 0.05678(9) 0.32751(11) 0.0768(6) Uani 1 1 d D U . . .

loop_
_atom_site_aniso_label
_atom_site_aniso_U_11
_atom_site_aniso_U_22
_atom_site_aniso_U_33
_atom_site_aniso_U_23
_atom_site_aniso_U_13
_atom_site_aniso_U_12
P1 0.0310(2) 0.0248(2) 0.01776(19) -0.00446(15) 0.00590(15) -0.00246(16)
C3 0.0255(7) 0.0202(7) 0.0130(6) -0.0007(5) -0.0009(5) 0.0001(6)
N1 0.0281(7) 0.0192(6) 0.0160(6) -0.0016(5) -0.0003(5) -0.0003(5)
N2 0.0263(7) 0.0245(6) 0.0151(6) -0.0020(5) 0.0023(5) -0.0017(5)
C4 0.0339(9) 0.0276(8) 0.0187(7) -0.0073(6) 0.0023(6) 0.0025(7)
C5 0.0321(9) 0.0324(9) 0.0172(7) -0.0067(6) 0.0050(6) 0.0016(7)
C6 0.0339(8) 0.0169(7) 0.0173(7) 0.0002(5) 0.0009(6) -0.0027(6)
C7 0.0340(9) 0.0190(7) 0.0176(7) 0.0012(5) 0.0011(6) -0.0024(6)
C8 0.0399(10) 0.0264(8) 0.0263(8) 0.0047(7) -0.0001(7) -0.0103(7)
C9 0.0515(12) 0.0281(9) 0.0278(9) 0.0079(7) 0.0043(8) -0.0117(8)
C10 0.0590(13) 0.0243(8) 0.0219(8) 0.0070(6) 0.0003(8) -0.0058(8)
C11 0.0426(10) 0.0194(7) 0.0191(7) 0.0009(6) -0.0038(7) -0.0006(7)
C12 0.0239(8) 0.0292(8) 0.0174(7) -0.0041(6) 0.0022(6) -0.0045(6)
C13 0.0290(8) 0.0321(9) 0.0223(8) 0.0012(6) 0.0015(6) -0.0104(7)
C14 0.0399(11) 0.0356(10) 0.0355(10) -0.0005(8) -0.0008(8) -0.0155(8)
C15 0.0377(11) 0.0487(12) 0.0395(11) -0.0099(9) -0.0019(9) -0.0177(9)
C16 0.0300(9) 0.0510(12) 0.0301(9) -0.0104(9) -0.0070(7) -0.0039(8)
C17 0.0272(8) 0.0373(9) 0.0206(8) -0.0056(7) -0.0011(6) 0.0032(7)
C18 0.0314(8) 0.0226(7) 0.0172(7) 0.0030(6) -0.0016(6) -0.0053(6)
C19 0.0360(10) 0.0287(9) 0.0276(8) 0.0054(7) -0.0009(7) -0.0008(7)
C20 0.0470(11) 0.0299(9) 0.0204(8) -0.0013(7) -0.0013(7) -0.0017(8)
C21 0.0507(12) 0.0258(8) 0.0247(8) 0.0046(7) -0.0120(8) -0.0007(8)
C22 0.0782(18) 0.0575(15) 0.0252(10) 0.0031(10) -0.0153(11) -0.0145(13)
C23 0.0659(18) 0.0593(16) 0.0607(17) -0.0150(13) -0.0260(14) 0.0262(14)
C24 0.0448(11) 0.0381(10) 0.0291(9) 0.0117(8) -0.0087(8) -0.0218(9)
C25 0.0490(13) 0.0436(12) 0.0619(15) 0.0269(11) -0.0143(11) -0.0144(10)
C26 0.090(2) 0.0654(17) 0.0240(10) 0.0013(10) 0.0021(11) -0.0364(15)
C27 0.0463(11) 0.0428(11) 0.0249(9) -0.0023(8) -0.0065(8) 0.0130(9)
B1 0.0308(10) 0.0305(10) 0.0287(9) -0.0027(8) 0.0002(8) -0.0070(8)
F1 0.0525(8) 0.0283(6) 0.0405(7) -0.0002(5) 0.0021(6) -0.0010(5)
F2 0.0364(7) 0.0487(8) 0.0555(8) -0.0031(6) 0.0013(6) 0.0049(6)
F3 0.0425(8) 0.0733(10) 0.0704(10) -0.0453(9) -0.0256(7) 0.0193(7)
F4 0.1107(15) 0.0700(11) 0.0569(10) 0.0131(8) 0.0341(10) -0.0383(10)

loop_
_atom_type_symbol
_atom_type_description
_atom_type_scat_dispersion_real
_atom_type_scat_dispersion_imag
_atom_type_scat_source
C C 0.0033 0.0016 'International Tables Vol C Tables 4.2.6.8 and 6.1.1.4'
H H 0.0000 0.0000 'International Tables Vol C Tables 4.2.6.8 and 6.1.1.4'
B B 0.0013 0.0007 'International Tables Vol C Tables 4.2.6.8 and 6.1.1.4'
N N 0.0061 0.0033 'International Tables Vol C Tables 4.2.6.8 and 6.1.1.4'
F F 0.0171 0.0103 'International Tables Vol C Tables 4.2.6.8 and 6.1.1.4'
P P 0.1023 0.0942 'International Tables Vol C Tables 4.2.6.8 and 6.1.1.4'

loop_
_geom_angle_atom_site_label_1
_geom_angle_atom_site_label_2
_geom_angle_atom_site_label_3
_geom_angle
_geom_angle_site_symmetry_1
_geom_angle_site_symmetry_3
_geom_angle_publ_flag
C1A P1 C3 102.77(11) . . ?
C3 P1 C1B 100.07(16) . . ?
C1A P1 H1A 98.7(14) . . ?
C3 P1 H1A 96.9(14) . . ?
C3 P1 H1B 96.6(17) . . ?
C1B P1 H1B 96.3(17) . . ?
C2A C1A P1 118.2(3) . . ?
C2A C1A H1A1 107.8 . . ?
P1 C1A H1A1 107.8 . . ?
C2A C1A H1A2 107.8 . . ?
P1 C1A H1A2 107.8 . . ?
H1A1 C1A H1A2 107.1 . . ?
C1A C2A H2A1 109.5 . . ?
C1A C2A H2A2 109.5 . . ?
H2A1 C2A H2A2 109.5 . . ?
C1A C2A H2A3 109.5 . . ?
H2A1 C2A H2A3 109.5 . . ?
H2A2 C2A H2A3 109.5 . . ?
C2B C1B P1 119.9(5) . . ?
C2B C1B H1B1 107.4 . . ?
P1 C1B H1B1 107.4 . . ?
C2B C1B H1B2 107.4 . . ?
P1 C1B H1B2 107.4 . . ?
H1B1 C1B H1B2 106.9 . . ?
C1B C2B H2B1 109.5 . . ?
C1B C2B H2B2 109.5 . . ?
H2B1 C2B H2B2 109.5 . . ?
C1B C2B H2B3 109.5 . . ?
H2B1 C2B H2B3 109.5 . . ?
H2B2 C2B H2B3 109.5 . . ?
N1 C3 N2 106.53(14) . . ?
N1 C3 P1 126.92(12) . . ?
N2 C3 P1 126.01(12) . . ?
C3 N1 C4 109.41(14) . . ?
C3 N1 C6 125.56(14) . . ?
C4 N1 C6 124.92(14) . . ?
C3 N2 C5 109.55(14) . . ?
C3 N2 C12 124.48(13) . . ?
C5 N2 C12 124.99(14) . . ?
C5 C4 N1 107.37(15) . . ?
C5 C4 H4 126.3 . . ?
N1 C4 H4 126.3 . . ?
C4 C5 N2 107.13(15) . . ?
C4 C5 H5 126.4 . . ?
N2 C5 H5 126.4 . . ?
C7 C6 C11 123.38(16) . . ?
C7 C6 N1 118.53(14) . . ?
C11 C6 N1 118.08(15) . . ?
C8 C7 C6 117.06(15) . . ?
C8 C7 C18 119.67(15) . . ?
C6 C7 C18 123.23(15) . . ?
C9 C8 C7 120.73(18) . . ?
C9 C8 H8 119.6 . . ?
C7 C8 H8 119.6 . . ?
C10 C9 C8 120.66(18) . . ?
C10 C9 H9 119.7 . . ?
C8 C9 H9 119.7 . . ?
C9 C10 C11 121.15(17) . . ?
C9 C10 H10 119.4 . . ?
C11 C10 H10 119.4 . . ?
C10 C11 C6 117.00(17) . . ?
C10 C11 C21 120.52(16) . . ?
C6 C11 C21 122.38(17) . . ?
C13 C12 C17 123.81(16) . . ?
C13 C12 N2 119.32(14) . . ?
C17 C12 N2 116.87(15) . . ?
C12 C13 C14 116.66(17) . . ?
C12 C13 C24 122.86(15) . . ?
C14 C13 C24 120.41(17) . . ?
C15 C14 C13 120.9(2) . . ?
C15 C14 H14 119.5 . . ?
C13 C14 H14 119.5 . . ?
C16 C15 C14 120.76(19) . . ?
C16 C15 H15 119.6 . . ?
C14 C15 H15 119.6 . . ?
C15 C16 C17 121.30(18) . . ?
C15 C16 H16 119.4 . . ?
C17 C16 H16 119.4 . . ?
C16 C17 C12 116.49(18) . . ?
C16 C17 C27 120.59(17) . . ?
C12 C17 C27 122.82(17) . . ?
C7 C18 C19 112.39(15) . . ?
C7 C18 C20 109.67(14) . . ?
C19 C18 C20 110.40(15) . . ?
C7 C18 H18 108.1 . . ?
C19 C18 H18 108.1 . . ?
C20 C18 H18 108.1 . . ?
C18 C19 H19A 109.5 . . ?
C18 C19 H19B 109.5 . . ?
H19A C19 H19B 109.5 . . ?
C18 C19 H19C 109.5 . . ?
H19A C19 H19C 109.5 . . ?
H19B C19 H19C 109.5 . . ?
C18 C20 H20A 109.5 . . ?
C18 C20 H20B 109.5 . . ?
H20A C20 H20B 109.5 . . ?
C18 C20 H20C 109.5 . . ?
H20A C20 H20C 109.5 . . ?
H20B C20 H20C 109.5 . . ?
C23 C21 C11 110.17(17) . . ?
C23 C21 C22 111.0(2) . . ?
C11 C21 C22 112.8(2) . . ?
C23 C21 H21 107.5 . . ?
C11 C21 H21 107.5 . . ?
C22 C21 H21 107.5 . . ?
C21 C22 H22A 109.5 . . ?
C21 C22 H22B 109.5 . . ?
H22A C22 H22B 109.5 . . ?
C21 C22 H22C 109.5 . . ?
H22A C22 H22C 109.5 . . ?
H22B C22 H22C 109.5 . . ?
C21 C23 H23A 109.5 . . ?
C21 C23 H23B 109.5 . . ?
H23A C23 H23B 109.5 . . ?
C21 C23 H23C 109.5 . . ?
H23A C23 H23C 109.5 . . ?
H23B C23 H23C 109.5 . . ?
C13 C24 C26 109.3(2) . . ?
C13 C24 C25 112.88(19) . . ?
C26 C24 C25 110.6(2) . . ?
C13 C24 H24 108.0 . . ?
C26 C24 H24 108.0 . . ?
C25 C24 H24 108.0 . . ?
C24 C25 H25A 109.5 . . ?
C24 C25 H25B 109.5 . . ?
H25A C25 H25B 109.5 . . ?
C24 C25 H25C 109.5 . . ?
H25A C25 H25C 109.5 . . ?
H25B C25 H25C 109.5 . . ?
C24 C26 H26A 109.5 . . ?
C24 C26 H26B 109.5 . . ?
H26A C26 H26B 109.5 . . ?
C24 C26 H26C 109.5 . . ?
H26A C26 H26C 109.5 . . ?
H26B C26 H26C 109.5 . . ?
C28B C27 C17 121.3(3) . . ?
C17 C27 C29A 115.2(2) . . ?
C28B C27 C29B 113.3(4) . . ?
C17 C27 C29B 108.8(3) . . ?
C17 C27 C28A 105.6(2) . . ?
C29A C27 C28A 109.4(2) . . ?
C17 C27 H27A 108.8 . . ?
C29A C27 H27A 108.8 . . ?
C28A C27 H27A 108.8 . . ?
C28B C27 H27B 103.7 . . ?
C17 C27 H27B 103.7 . . ?
C29B C27 H27B 103.7 . . ?
C27 C28A H28A 109.5 . . ?
C27 C28A H28B 109.5 . . ?
H28A C28A H28B 109.5 . . ?
C27 C28A H28C 109.5 . . ?
H28A C28A H28C 109.5 . . ?
H28B C28A H28C 109.5 . . ?
C27 C29A H29A 109.5 . . ?
C27 C29A H29B 109.5 . . ?
H29A C29A H29B 109.5 . . ?
C27 C29A H29C 109.5 . . ?
H29A C29A H29C 109.5 . . ?
H29B C29A H29C 109.5 . . ?
C27 C28B H28D 109.5 . . ?
C27 C28B H28E 109.5 . . ?
H28D C28B H28E 109.5 . . ?
C27 C28B H28F 109.5 . . ?
H28D C28B H28F 109.5 . . ?
H28E C28B H28F 109.5 . . ?
C27 C29B H29D 109.5 . . ?
C27 C29B H29E 109.5 . . ?
H29D C29B H29E 109.5 . . ?
C27 C29B H29F 109.5 . . ?
H29D C29B H29F 109.5 . . ?
H29E C29B H29F 109.5 . . ?
F4 B1 F3 111.63(19) . . ?
F4 B1 F1 109.96(17) . . ?
F3 B1 F1 110.87(17) . . ?
F4 B1 F2 107.66(18) . . ?
F3 B1 F2 108.56(17) . . ?
F1 B1 F2 108.03(16) . . ?

loop_
_geom_bond_atom_site_label_1
_geom_bond_atom_site_label_2
_geom_bond_distance
_geom_bond_site_symmetry_2
_geom_bond_publ_flag
P1 C1A 1.816(3) . ?
P1 C3 1.8278(16) . ?
P1 C1B 1.853(4) . ?
P1 H1A 1.29(3) . ?
P1 H1B 1.29(3) . ?
C1A C2A 1.500(5) . ?
C1A H1A1 0.9900 . ?
C1A H1A2 0.9900 . ?
C2A H2A1 0.9800 . ?
C2A H2A2 0.9800 . ?
C2A H2A3 0.9800 . ?
C1B C2B 1.500(7) . ?
C1B H1B1 0.9900 . ?
C1B H1B2 0.9900 . ?
C2B H2B1 0.9800 . ?
C2B H2B2 0.9800 . ?
C2B H2B3 0.9800 . ?
C3 N1 1.348(2) . ?
C3 N2 1.349(2) . ?
N1 C4 1.383(2) . ?
N1 C6 1.446(2) . ?
N2 C5 1.383(2) . ?
N2 C12 1.449(2) . ?
C4 C5 1.341(3) . ?
C4 H4 0.9500 . ?
C5 H5 0.9500 . ?
C6 C7 1.400(2) . ?
C6 C11 1.405(2) . ?
C7 C8 1.392(2) . ?
C7 C18 1.516(2) . ?
C8 C9 1.389(3) . ?
C8 H8 0.9500 . ?
C9 C10 1.383(3) . ?
C9 H9 0.9500 . ?
C10 C11 1.385(3) . ?
C10 H10 0.9500 . ?
C11 C21 1.525(3) . ?
C12 C13 1.392(2) . ?
C12 C17 1.405(2) . ?
C13 C14 1.398(2) . ?
C13 C24 1.513(3) . ?
C14 C15 1.381(3) . ?
C14 H14 0.9500 . ?
C15 C16 1.374(3) . ?
C15 H15 0.9500 . ?
C16 C17 1.390(3) . ?
C16 H16 0.9500 . ?
C17 C27 1.512(3) . ?
C18 C19 1.530(3) . ?
C18 C20 1.535(2) . ?
C18 H18 1.0000 . ?
C19 H19A 0.9800 . ?
C19 H19B 0.9800 . ?
C19 H19C 0.9800 . ?
C20 H20A 0.9800 . ?
C20 H20B 0.9800 . ?
C20 H20C 0.9800 . ?
C21 C23 1.522(3) . ?
C21 C22 1.530(3) . ?
C21 H21 1.0000 . ?
C22 H22A 0.9800 . ?
C22 H22B 0.9800 . ?
C22 H22C 0.9800 . ?
C23 H23A 0.9800 . ?
C23 H23B 0.9800 . ?
C23 H23C 0.9800 . ?
C24 C26 1.526(4) . ?
C24 C25 1.526(4) . ?
C24 H24 1.0000 . ?
C25 H25A 0.9800 . ?
C25 H25B 0.9800 . ?
C25 H25C 0.9800 . ?
C26 H26A 0.9800 . ?
C26 H26B 0.9800 . ?
C26 H26C 0.9800 . ?
C27 C28B 1.465(5) . ?
C27 C29A 1.515(4) . ?
C27 C29B 1.524(5) . ?
C27 C28A 1.593(4) . ?
C27 H27A 1.0000 . ?
C27 H27B 1.0000 . ?
C28A H28A 0.9800 . ?
C28A H28B 0.9800 . ?
C28A H28C 0.9800 . ?
C29A H29A 0.9800 . ?
C29A H29B 0.9800 . ?
C29A H29C 0.9800 . ?
C28B H28D 0.9800 . ?
C28B H28E 0.9800 . ?
C28B H28F 0.9800 . ?
C29B H29D 0.9800 . ?
C29B H29E 0.9800 . ?
C29B H29F 0.9800 . ?
B1 F4 1.366(2) . ?
B1 F3 1.369(2) . ?
B1 F1 1.385(2) . ?
B1 F2 1.402(2) . ?

loop_
_geom_torsion_atom_site_label_1
_geom_torsion_atom_site_label_2
_geom_torsion_atom_site_label_3
_geom_torsion_atom_site_label_4
_geom_torsion
_geom_torsion_site_symmetry_1
_geom_torsion_site_symmetry_2
_geom_torsion_site_symmetry_3
_geom_torsion_site_symmetry_4
_geom_torsion_publ_flag
C3 P1 C1A C2A -56.3(4) . . . . ?
C3 P1 C1B C2B 60.0(6) . . . . ?
C1A P1 C3 N1 120.20(17) . . . . ?
C1B P1 C3 N1 70.6(2) . . . . ?
C1A P1 C3 N2 -69.35(17) . . . . ?
C1B P1 C3 N2 -118.9(2) . . . . ?
N2 C3 N1 C4 1.03(18) . . . . ?
P1 C3 N1 C4 172.98(12) . . . . ?
N2 C3 N1 C6 -175.24(14) . . . . ?
P1 C3 N1 C6 -3.3(2) . . . . ?
N1 C3 N2 C5 -0.97(18) . . . . ?
P1 C3 N2 C5 -173.02(12) . . . . ?
N1 C3 N2 C12 168.19(14) . . . . ?
P1 C3 N2 C12 -3.9(2) . . . . ?
C3 N1 C4 C5 -0.71(19) . . . . ?
C6 N1 C4 C5 175.59(15) . . . . ?
N1 C4 C5 N2 0.10(19) . . . . ?
C3 N2 C5 C4 0.5(2) . . . . ?
C12 N2 C5 C4 -168.55(15) . . . . ?
C3 N1 C6 C7 -107.51(18) . . . . ?
C4 N1 C6 C7 76.8(2) . . . . ?
C3 N1 C6 C11 73.6(2) . . . . ?
C4 N1 C6 C11 -102.13(19) . . . . ?
C11 C6 C7 C8 -1.4(3) . . . . ?
N1 C6 C7 C8 179.79(16) . . . . ?
C11 C6 C7 C18 176.45(16) . . . . ?
N1 C6 C7 C18 -2.4(2) . . . . ?
C6 C7 C8 C9 0.1(3) . . . . ?
C18 C7 C8 C9 -177.78(18) . . . . ?
C7 C8 C9 C10 1.0(3) . . . . ?
C8 C9 C10 C11 -0.9(3) . . . . ?
C9 C10 C11 C6 -0.3(3) . . . . ?
C9 C10 C11 C21 176.10(19) . . . . ?
C7 C6 C11 C10 1.5(3) . . . . ?
N1 C6 C11 C10 -179.69(16) . . . . ?
C7 C6 C11 C21 -174.88(17) . . . . ?
N1 C6 C11 C21 4.0(2) . . . . ?
C3 N2 C12 C13 102.8(2) . . . . ?
C5 N2 C12 C13 -89.7(2) . . . . ?
C3 N2 C12 C17 -78.0(2) . . . . ?
C5 N2 C12 C17 89.5(2) . . . . ?
C17 C12 C13 C14 1.9(3) . . . . ?
N2 C12 C13 C14 -178.89(17) . . . . ?
C17 C12 C13 C24 -175.21(19) . . . . ?
N2 C12 C13 C24 4.0(3) . . . . ?
C12 C13 C14 C15 0.6(3) . . . . ?
C24 C13 C14 C15 177.8(2) . . . . ?
C13 C14 C15 C16 -1.8(4) . . . . ?
C14 C15 C16 C17 0.7(4) . . . . ?
C15 C16 C17 C12 1.6(3) . . . . ?
C15 C16 C17 C27 -175.0(2) . . . . ?
C13 C12 C17 C16 -3.0(3) . . . . ?
N2 C12 C17 C16 177.80(16) . . . . ?
C13 C12 C17 C27 173.56(18) . . . . ?
N2 C12 C17 C27 -5.7(3) . . . . ?
C8 C7 C18 C19 -54.1(2) . . . . ?
C6 C7 C18 C19 128.11(18) . . . . ?
C8 C7 C18 C20 69.1(2) . . . . ?
C6 C7 C18 C20 -108.68(19) . . . . ?
C10 C11 C21 C23 -86.2(3) . . . . ?
C6 C11 C21 C23 90.0(2) . . . . ?
C10 C11 C21 C22 38.5(3) . . . . ?
C6 C11 C21 C22 -145.25(19) . . . . ?
C12 C13 C24 C26 99.2(2) . . . . ?
C14 C13 C24 C26 -77.8(3) . . . . ?
C12 C13 C24 C25 -137.3(2) . . . . ?
C14 C13 C24 C25 45.7(3) . . . . ?
C16 C17 C27 C28B 85.8(4) . . . . ?
C12 C17 C27 C28B -90.6(4) . . . . ?
C16 C17 C27 C29A -61.3(3) . . . . ?
C12 C17 C27 C29A 122.3(2) . . . . ?
C16 C17 C27 C29B -48.4(4) . . . . ?
C12 C17 C27 C29B 135.2(4) . . . . ?
C16 C17 C27 C28A 59.6(3) . . . . ?
C12 C17 C27 C28A -116.8(2) . . . . ?
